data_7034709
loop_
_publ_author_name
'Frost, Jamie M.'
'Stirling, Robert J.'
'Sanz, Sergio'
'Vyas, Nidhi'
'Nichol, Gary S.'
'Rajaraman, Gopalan'
'Brechin, Euan K.'

_publ_section_title
;
 Turning a &quot;useless&quot; ligand into a &quot;useful&quot; ligand: a
 magneto-structural study of an unusual family of Cu(II) wheels derived
 from functionalised phenolic oximes.
;
_journal_issue 22
_journal_name_full 'Dalton transactions (Cambridge, England : 2003)'
_journal_page_first 10177
_journal_page_last 10187
_journal_paper_doi 10.1039/c5dt00884k
_journal_volume 44
_journal_year 2015
_chemical_formula_moiety '2(C60 H84 Br4 Cu8 N8 O16), 3(C4 H10 O)'
_chemical_formula_sum 'C132 H198 Br8 Cu16 N16 O35'
_chemical_formula_weight 4224.97
_space_group_crystal_system monoclinic
_space_group_IT_number 15
_space_group_name_Hall '-I 2ya'
_space_group_name_H-M_alt 'I 1 2/a 1'
_symmetry_space_group_name_Hall '-I 2ya'
_symmetry_space_group_name_H-M 'I 1 2/a 1'
_atom_sites_solution_hydrogens geom
_atom_sites_solution_primary direct
_audit_creation_date 2014-09-04
_audit_creation_method
;
Olex2 1.2-beta
(compiled 2014.08.28 svn.r2986 for OlexSys, GUI svn.r4874)
;
_audit_update_record
;
2014-10-16 deposited with the CCDC.
2015-04-02 downloaded from the CCDC.
;
_cell_angle_alpha 90
_cell_angle_beta 93.223(2)
_cell_angle_gamma 90
_cell_formula_units_Z 4
_cell_length_a 15.8200(4)
_cell_length_b 20.0425(4)
_cell_length_c 51.3059(14)
_cell_measurement_reflns_used 14644
_cell_measurement_temperature 120.0
_cell_measurement_theta_max 74.4260
_cell_measurement_theta_min 3.5410
_cell_volume 16242.0(7)
_computing_cell_refinement
;
CrysAlisPro, Agilent Technologies,
Version 1.171.37.34 (release 22-05-2014 CrysAlis171 .NET)
(compiled May 22 2014,16:03:01)
;
_computing_data_collection
;
CrysAlisPro, Agilent Technologies,
Version 1.171.37.34 (release 22-05-2014 CrysAlis171 .NET)
(compiled May 22 2014,16:03:01)
;
_computing_data_reduction
;
CrysAlisPro, Agilent Technologies,
Version 1.171.37.34 (release 22-05-2014 CrysAlis171 .NET)
(compiled May 22 2014,16:03:01)
;
_computing_molecular_graphics 'Olex2 (Dolomanov et al., 2009)'
_computing_publication_material 'Olex2 (Dolomanov et al., 2009)'
_computing_structure_refinement 'ShelXL (Sheldrick, 2008)'
_computing_structure_solution 'ShelXT (Sheldrick, 2008)'
_diffrn_ambient_environment N~2~
_diffrn_ambient_temperature 120.0
_diffrn_detector 'CCD plate'
_diffrn_detector_area_resol_mean 5.1574
_diffrn_detector_type Atlas
_diffrn_measured_fraction_theta_full 0.999
_diffrn_measured_fraction_theta_max 0.999
_diffrn_measurement_details
;
  1 omega  -70.00   27.00   1.0000   10.0000
omega____ theta____ kappa____ phi______ frames
    -      -43.1686   57.0000   60.0000 97

  2 omega  -50.00   29.00   1.0000   10.0000
omega____ theta____ kappa____ phi______ frames
    -      -43.1686   38.0000 -150.0000 79

  3 omega  -50.00   29.00   1.0000   10.0000
omega____ theta____ kappa____ phi______ frames
    -      -43.1686   38.0000 -180.0000 79

  4 omega -113.00  -17.00   1.0000   10.0000
omega____ theta____ kappa____ phi______ frames
    -      -43.1686  -57.0000  -90.0000 96

  5 omega    1.00   83.00   1.0000   10.0000
omega____ theta____ kappa____ phi______ frames
    -       43.1686  -99.0000 -180.0000 82

  6 omega    1.00   83.00   1.0000   10.0000
omega____ theta____ kappa____ phi______ frames
    -       43.1686  -99.0000  120.0000 82

  7 omega   37.00  142.00   1.0000   30.0000
omega____ theta____ kappa____ phi______ frames
    -      111.0000  -77.0000 -150.0000 105

  8 omega   39.00  121.00   1.0000   30.0000
omega____ theta____ kappa____ phi______ frames
    -      111.0000 -125.0000   60.0000 82

  9 omega   41.00  139.00   1.0000   30.0000
omega____ theta____ kappa____ phi______ frames
    -      111.0000  -61.0000    0.0000 98

 10 omega   39.00  121.00   1.0000   30.0000
omega____ theta____ kappa____ phi______ frames
    -      111.0000 -125.0000  -30.0000 82

 11 omega   87.00  178.00   1.0000   30.0000
omega____ theta____ kappa____ phi______ frames
    -      111.0000   45.0000  120.0000 91

 12 omega   36.00   91.00   1.0000   30.0000
omega____ theta____ kappa____ phi______ frames
    -      111.0000  -30.0000 -180.0000 55

 13 omega   66.00  178.00   1.0000   30.0000
omega____ theta____ kappa____ phi______ frames
    -      111.0000   15.0000  -30.0000 112

 14 omega   66.00  178.00   1.0000   30.0000
omega____ theta____ kappa____ phi______ frames
    -      111.0000   15.0000  120.0000 112

 15 omega   87.00  178.00   1.0000   30.0000
omega____ theta____ kappa____ phi______ frames
    -      111.0000   45.0000    0.0000 91

 16 omega   30.00  109.00   1.0000   30.0000
omega____ theta____ kappa____ phi______ frames
    -      111.0000  -94.0000 -150.0000 79

 17 omega   36.00   91.00   1.0000   30.0000
omega____ theta____ kappa____ phi______ frames
    -      111.0000  -30.0000    0.0000 55

 18 omega   39.00  121.00   1.0000   30.0000
omega____ theta____ kappa____ phi______ frames
    -      111.0000 -125.0000  150.0000 82

 19 omega   40.00   98.00   1.0000   30.0000
omega____ theta____ kappa____ phi______ frames
    -      111.0000  -45.0000    0.0000 58

 20 omega   40.00   98.00   1.0000   30.0000
omega____ theta____ kappa____ phi______ frames
    -      111.0000  -45.0000  -90.0000 58

 21 omega   30.00  109.00   1.0000   30.0000
omega____ theta____ kappa____ phi______ frames
    -      111.0000  -94.0000  -60.0000 79

 22 omega   37.00  142.00   1.0000   30.0000
omega____ theta____ kappa____ phi______ frames
    -      111.0000  -77.0000 -120.0000 105

 23 omega   94.00  178.00   1.0000   30.0000
omega____ theta____ kappa____ phi______ frames
    -      111.0000  125.0000 -180.0000 84

 24 omega   30.00  109.00   1.0000   30.0000
omega____ theta____ kappa____ phi______ frames
    -      111.0000  -94.0000 -180.0000 79

 25 omega   39.00  121.00   1.0000   30.0000
omega____ theta____ kappa____ phi______ frames
    -      111.0000 -125.0000 -180.0000 82

 26 omega   87.00  178.00   1.0000   30.0000
omega____ theta____ kappa____ phi______ frames
    -      111.0000   30.0000 -180.0000 91

 27 omega   41.00  109.00   1.0000   30.0000
omega____ theta____ kappa____ phi______ frames
    -      111.0000  -94.0000   30.0000 68

 28 omega   84.00  177.00   1.0000   30.0000
omega____ theta____ kappa____ phi______ frames
    -      111.0000   67.0000  -50.4806 93

 29 omega   96.00  121.00   1.0000   30.0000
omega____ theta____ kappa____ phi______ frames
    -      111.0000 -125.0000 -120.0000 25

 30 omega   51.00   91.00   1.0000   30.0000
omega____ theta____ kappa____ phi______ frames
    -      111.0000  -30.0000   30.0000 40

 31 omega   58.00  125.00   1.0000   30.0000
omega____ theta____ kappa____ phi______ frames
    -      111.0000 -131.0000 -155.4745 67
;
_diffrn_measurement_device 'four-circle diffractometer'
_diffrn_measurement_device_type 'Agilent Technologies SuperNova'
_diffrn_measurement_method '\w scans'
_diffrn_orient_matrix_UB_11 0.0776751000
_diffrn_orient_matrix_UB_12 0.0232622000
_diffrn_orient_matrix_UB_13 -0.0143554000
_diffrn_orient_matrix_UB_21 -0.0008510000
_diffrn_orient_matrix_UB_22 -0.0660826000
_diffrn_orient_matrix_UB_23 -0.0153655000
_diffrn_orient_matrix_UB_31 -0.0589677000
_diffrn_orient_matrix_UB_32 0.0316671000
_diffrn_orient_matrix_UB_33 -0.0214963000
_diffrn_radiation_monochromator mirror
_diffrn_radiation_probe x-ray
_diffrn_radiation_type CuK\a
_diffrn_radiation_wavelength 1.54184
_diffrn_reflns_av_R_equivalents 0.1203
_diffrn_reflns_av_unetI/netI 0.0603
_diffrn_reflns_Laue_measured_fraction_full 0.999
_diffrn_reflns_Laue_measured_fraction_max 0.999
_diffrn_reflns_limit_h_max 18
_diffrn_reflns_limit_h_min -19
_diffrn_reflns_limit_k_max 24
_diffrn_reflns_limit_k_min -24
_diffrn_reflns_limit_l_max 59
_diffrn_reflns_limit_l_min -61
_diffrn_reflns_number 125018
_diffrn_reflns_point_group_measured_fraction_full 0.999
_diffrn_reflns_point_group_measured_fraction_max 0.999
_diffrn_reflns_theta_full 67.684
_diffrn_reflns_theta_max 68.249
_diffrn_reflns_theta_min 3.400
_diffrn_source 'sealed X-ray tube'
_diffrn_source_type 'SuperNova (Cu) X-ray Source'
_exptl_absorpt_coefficient_mu 5.106
_exptl_absorpt_correction_T_max 0.997
_exptl_absorpt_correction_T_min 0.995
_exptl_absorpt_correction_type gaussian
_exptl_absorpt_process_details
;
CrysAlisPro, Agilent Technologies,
Version 1.171.37.34 (release 22-05-2014 CrysAlis171 .NET)
(compiled May 22 2014,16:03:01)
Numerical absorption correction based on gaussian integration over
            a multifaceted crystal model
Empirical absorption correction using spherical harmonics,
 implemented in SCALE3 ABSPACK scaling algorithm.
;
_exptl_crystal_colour black
_exptl_crystal_colour_primary black
_exptl_crystal_density_diffrn 1.728
_exptl_crystal_description block
_exptl_crystal_F_000 8504
_exptl_crystal_size_max 0.0813
_exptl_crystal_size_mid 0.0534
_exptl_crystal_size_min 0.0357
_refine_diff_density_max 1.451
_refine_diff_density_min -2.800
_refine_diff_density_rms 0.180
_refine_ls_extinction_method none
_refine_ls_goodness_of_fit_ref 1.066
_refine_ls_hydrogen_treatment constr
_refine_ls_matrix_type full
_refine_ls_number_parameters 962
_refine_ls_number_reflns 14848
_refine_ls_number_restraints 25
_refine_ls_restrained_S_all 1.066
_refine_ls_R_factor_all 0.1013
_refine_ls_R_factor_gt 0.0769
_refine_ls_shift/su_max 0.001
_refine_ls_shift/su_mean 0.000
_refine_ls_structure_factor_coef Fsqd
_refine_ls_weighting_details 'w=1/[\s^2^(Fo^2^)+(0.1205P)^2^+168.8881P] where P=(Fo^2^+2Fc^2^)/3'
_refine_ls_weighting_scheme calc
_refine_ls_wR_factor_gt 0.2035
_refine_ls_wR_factor_ref 0.2205
_reflns_Friedel_coverage 0.000
_reflns_number_gt 11336
_reflns_number_total 14848
_reflns_threshold_expression 'I > 2\s(I)'
_cod_data_source_file c5dt00884k2.cif
_cod_data_source_block 7
_cod_depositor_comments 'Adding full bibliography for 7034701--7034709.cif.'
_cod_database_code 7034709
_shelxl_version_number 2014/6
_chemical_oxdiff_formula 'C40 H40 N8 O20 Cu'
_chemical_oxdiff_usercomment '@ 120 K JF3041'
_shelx_space_group_comment
;
The symmetry employed for this shelxl refinement is uniquely defined
by the following loop, which should always be used as a source of
symmetry information in preference to the above space-group names.
They are only intended as comments.
;
_reflns_odcompleteness_completeness 99.97
_reflns_odcompleteness_iscentric 1
_reflns_odcompleteness_theta 68.13
_olex2_refinement_description
;
1. Fixed Uiso
 At 1.2 times of:
  All C(H) groups, All C(H,H) groups, All O(H) groups
 At 1.5 times of:
  All C(H,H,H) groups
2. Rigid bond restraints
 C62, C61, O17, C63, C64
 with sigma for 1-2 distances of 0.01 and sigma for 1-3 distances of 0.01
 C68
 with sigma for 1-2 distances of 0.01 and sigma for 1-3 distances of 0.01
3. Uiso/Uaniso restraints and constraints
Uanis(C61) \\sim Ueq: with sigma of 0.1 and sigma for terminal atoms of 0.2
4. Rigid body (RIGU) restrains
 O17, C63, C62, C64
 with sigma for 1-2 distances of 0.004 and sigma for 1-3 distances of 0.004
 C67, O18, C68
 with sigma for 1-2 distances of 0.004 and sigma for 1-3 distances of 0.004
 C69, C68
 with sigma for 1-2 distances of 0.004 and sigma for 1-3 distances of 0.004
5. Others
 Fixed Sof: O18(0.5) C66(0.5) H66A(0.5) H66B(0.5) C67(0.5) H67A(0.5) H67B(0.5)
 H67C(0.5) C68(0.5) H68A(0.5) H68B(0.5) C69(0.5) H69A(0.5) H69B(0.5) H69C(0.5)
6.a Secondary CH2 refined with riding coordinates:
 C8(H8A,H8B), C11(H11A,H11B), C12(H12A,H12B), C13(H13A,H13B), C14(H14A,H14B),
 C15(H15A,H15B), C23(H23A,H23B), C26(H26A,H26B), C27(H27A,H27B), C28(H28A,H28B),
  C29(H29A,H29B), C30(H30A,H30B), C38(H38A,H38B), C41(H41A,H41B), C42(H42A,
 H42B), C43(H43A,H43B), C44(H44A,H44B), C45(H45A,H45B), C53(H53A,H53B),
 C56(H56A,H56B), C57(H57A,H57B), C58(H58A,H58B), C59(H59A,H59B), C60(H60A,H60B),
  C66(H66A,H66B), C68(H68A,H68B), C61(H61A,H61B), C63(H63A,H63B)
6.b Aromatic/amide H refined with riding coordinates:
 C3(H3), C5(H5), C18(H18), C20(H20), C33(H33), C35(H35), C48(H48), C50(H50)
6.c Tetrahedral OH refined with riding coordinates:
 O4(H4), O8(H8), O12(H12), O16(H16)
6.d Idealised Me refined as rotating group:
 C9(H9A,H9B,H9C), C10(H10A,H10B,H10C), C24(H24A,H24B,H24C), C25(H25A,H25B,
 H25C), C39(H39A,H39B,H39C), C40(H40A,H40B,H40C), C54(H54A,H54B,H54C), C55(H55A,
 H55B,H55C), C67(H67A,H67B,H67C), C69(H69A,H69B,H69C), C62(H62A,H62B,H62C),
 C64(H64A,H64B,H64C)
;
_olex2_diffrn_ambient_temperature_device 'Oxford Cryosystems Cryostream 700+'
_olex2_exptl_crystal_mounting_method 'The crystal was mounted on a MITIGEN holder in Paratone oil'
_olex2_submission_original_sample_id JF3041
_olex2_submission_special_instructions 'No special instructions were received'

loop_
_space_group_symop_operation_xyz
'x, y, z'
'-x+1/2, y, -z'
'x+1/2, y+1/2, z+1/2'
'-x+1, y+1/2, -z+1/2'
'-x, -y, -z'
'x-1/2, -y, z'
'-x+1/2, -y+1/2, -z+1/2'
'x, -y+1/2, z+1/2'

loop_
_atom_site_label
_atom_site_type_symbol
_atom_site_fract_x
_atom_site_fract_y
_atom_site_fract_z
_atom_site_U_iso_or_equiv
_atom_site_adp_type
_atom_site_occupancy
_atom_site_site_symmetry_order
_atom_site_calc_flag
_atom_site_refinement_flags_posn
_atom_site_refinement_flags_adp
_atom_site_refinement_flags_occupancy
_atom_site_disorder_assembly
_atom_site_disorder_group
Br1 Br 0.85101(7) 0.96243(5) 0.54348(2) 0.0445(2) Uani 1 1 d . . . . .
Br2 Br 0.38698(8) 0.85632(7) 0.61984(3) 0.0612(3) Uani 1 1 d . . . . .
Br3 Br 0.64568(7) 0.52669(6) 0.70122(2) 0.0517(3) Uani 1 1 d . . . . .
Br4 Br 1.13235(8) 0.66681(7) 0.64446(5) 0.0863(6) Uani 1 1 d . . . . .
Cu1 Cu 0.85044(7) 0.86118(6) 0.56828(2) 0.0252(2) Uani 1 1 d . . . . .
Cu2 Cu 0.64041(7) 0.87371(6) 0.56653(2) 0.0265(3) Uani 1 1 d . . . . .
Cu3 Cu 0.53427(7) 0.85768(6) 0.61905(2) 0.0245(2) Uani 1 1 d . . . . .
Cu4 Cu 0.53044(7) 0.74525(5) 0.66738(2) 0.0228(2) Uani 1 1 d . . . . .
Cu5 Cu 0.63917(7) 0.60710(5) 0.66732(2) 0.0216(2) Uani 1 1 d . . . . .
Cu6 Cu 0.84230(7) 0.57384(5) 0.65624(2) 0.0219(2) Uani 1 1 d . . . . .
Cu7 Cu 0.98807(7) 0.68613(5) 0.65048(2) 0.0266(3) Uani 1 1 d . . . . .
Cu8 Cu 0.99555(7) 0.82323(6) 0.61334(2) 0.0256(2) Uani 1 1 d . . . . .
O1 O 0.7448(3) 0.8369(3) 0.55099(11) 0.0281(11) Uani 1 1 d . . . . .
O2 O 0.9179(4) 0.7571(3) 0.60291(11) 0.0305(12) Uani 1 1 d . . . . .
O3 O 0.5354(3) 0.8628(3) 0.58239(11) 0.0306(12) Uani 1 1 d . . . . .
O4 O 0.6577(4) 0.9866(3) 0.55436(11) 0.0344(13) Uani 1 1 d . . . . .
H4 H 0.7011 1.0105 0.5567 0.041 Uiso 1 1 calc R . . . .
O5 O 0.5418(3) 0.8395(3) 0.65573(11) 0.0271(11) Uani 1 1 d . . . . .
O6 O 0.7011(4) 0.8773(3) 0.59906(11) 0.0323(12) Uani 1 1 d . . . . .
O7 O 0.5752(3) 0.6695(3) 0.68587(10) 0.0251(11) Uani 1 1 d . . . . .
O8 O 0.3860(4) 0.7279(3) 0.65491(12) 0.0334(13) Uani 1 1 d . . . . .
H8 H 0.3802 0.7524 0.6417 0.040 Uiso 1 1 calc R . . . .
O9 O 0.7191(3) 0.5587(3) 0.64856(10) 0.0236(10) Uani 1 1 d . . . . .
O10 O 0.5698(4) 0.7167(3) 0.63553(11) 0.0290(12) Uani 1 1 d . . . . .
O11 O 0.9528(3) 0.5967(3) 0.64660(11) 0.0263(11) Uani 1 1 d . . . . .
O12 O 0.8467(4) 0.5299(3) 0.69978(12) 0.0340(13) Uani 1 1 d . . . . .
H12 H 0.7952 0.5387 0.7011 0.041 Uiso 1 1 calc R . . . .
O13 O 1.0068(3) 0.7794(3) 0.64805(11) 0.0268(11) Uani 1 1 d . . . . .
O14 O 0.8168(3) 0.6610(3) 0.66599(11) 0.0278(11) Uani 1 1 d . . . . .
O15 O 0.9474(4) 0.8868(3) 0.58971(12) 0.0309(12) Uani 1 1 d . . . . .
O16 O 1.1117(4) 0.7666(4) 0.59629(18) 0.058(2) Uani 1 1 d . . . . .
H16 H 1.1008 0.7395 0.6081 0.069 Uiso 1 1 calc R . . . .
N1 N 0.8632(4) 0.7680(3) 0.58192(13) 0.0263(13) Uani 1 1 d . . . . .
N2 N 0.5753(4) 0.8725(4) 0.53179(13) 0.0304(14) Uani 1 1 d . . . . .
N3 N 0.6587(4) 0.8814(3) 0.62103(13) 0.0263(13) Uani 1 1 d . . . . .
N4 N 0.4794(4) 0.7719(3) 0.70044(13) 0.0251(13) Uani 1 1 d . . . . .
N5 N 0.6029(4) 0.6538(3) 0.63393(12) 0.0231(12) Uani 1 1 d . . . . .
N6 N 0.8723(4) 0.4803(3) 0.64899(13) 0.0253(13) Uani 1 1 d . . . . .
N7 N 0.8816(4) 0.7054(3) 0.66796(13) 0.0251(13) Uani 1 1 d . . . . .
N8 N 1.0857(4) 0.8905(4) 0.62287(14) 0.0304(15) Uani 1 1 d . . . . .
C1 C 0.7248(5) 0.7763(4) 0.54130(15) 0.0252(15) Uani 1 1 d . . . . .
C2 C 0.6602(5) 0.7735(4) 0.52069(15) 0.0287(16) Uani 1 1 d . . . . .
C3 C 0.6339(5) 0.7130(4) 0.51066(15) 0.0291(16) Uani 1 1 d . . . . .
H3 H 0.5902 0.7120 0.4972 0.035 Uiso 1 1 calc R . . . .
C4 C 0.6691(5) 0.6534(4) 0.51966(16) 0.0300(17) Uani 1 1 d . . . . .
C5 C 0.7322(5) 0.6563(4) 0.53975(15) 0.0279(16) Uani 1 1 d . . . . .
H5 H 0.7570 0.6158 0.5460 0.033 Uiso 1 1 calc R . . . .
C6 C 0.7605(5) 0.7161(4) 0.55101(15) 0.0265(16) Uani 1 1 d . . . . .
C7 C 0.8240(5) 0.7135(4) 0.57345(15) 0.0253(15) Uani 1 1 d . . . . .
C8 C 0.8467(5) 0.6480(4) 0.58595(16) 0.0299(17) Uani 1 1 d . . . . .
H8A H 0.7997 0.6159 0.5827 0.036 Uiso 1 1 calc R . . . .
H8B H 0.8558 0.6539 0.6051 0.036 Uiso 1 1 calc R . . . .
C9 C 0.9271(6) 0.6208(5) 0.57474(19) 0.0374(19) Uani 1 1 d . . . . .
H9A H 0.9172 0.6136 0.5559 0.056 Uiso 1 1 calc GR . . . .
H9B H 0.9426 0.5785 0.5833 0.056 Uiso 1 1 calc GR . . . .
H9C H 0.9732 0.6530 0.5778 0.056 Uiso 1 1 calc GR . . . .
C10 C 0.6390(6) 0.5871(5) 0.50865(17) 0.038(2) Uani 1 1 d . . . . .
H10A H 0.5800 0.5799 0.5128 0.057 Uiso 1 1 calc GR . . . .
H10B H 0.6744 0.5513 0.5163 0.057 Uiso 1 1 calc GR . . . .
H10C H 0.6429 0.5872 0.4897 0.057 Uiso 1 1 calc GR . . . .
C11 C 0.6215(5) 0.8375(4) 0.51135(16) 0.0306(17) Uani 1 1 d . . . . .
H11A H 0.6666 0.8671 0.5054 0.037 Uiso 1 1 calc R . . . .
H11B H 0.5818 0.8284 0.4962 0.037 Uiso 1 1 calc R . . . .
C12 C 0.4974(5) 0.8346(5) 0.53782(17) 0.0335(18) Uani 1 1 d . . . . .
H12A H 0.5104 0.7864 0.5389 0.040 Uiso 1 1 calc R . . . .
H12B H 0.4531 0.8413 0.5237 0.040 Uiso 1 1 calc R . . . .
C13 C 0.4651(5) 0.8587(5) 0.56365(16) 0.0329(18) Uani 1 1 d . . . . .
H13A H 0.4382 0.9030 0.5613 0.040 Uiso 1 1 calc R . . . .
H13B H 0.4224 0.8271 0.5698 0.040 Uiso 1 1 calc R . . . .
C14 C 0.5550(6) 0.9424(5) 0.52377(18) 0.037(2) Uani 1 1 d . . . . .
H14A H 0.5085 0.9590 0.5342 0.045 Uiso 1 1 calc R . . . .
H14B H 0.5343 0.9425 0.5052 0.045 Uiso 1 1 calc R . . . .
C15 C 0.6284(6) 0.9891(4) 0.52715(17) 0.037(2) Uani 1 1 d . . . . .
H15A H 0.6742 0.9753 0.5159 0.044 Uiso 1 1 calc R . . . .
H15B H 0.6108 1.0351 0.5223 0.044 Uiso 1 1 calc R . . . .
C16 C 0.5906(5) 0.8739(3) 0.67359(15) 0.0228(15) Uani 1 1 d . . . . .
C17 C 0.5626(5) 0.8775(4) 0.69909(16) 0.0260(15) Uani 1 1 d . . . . .
C18 C 0.6113(5) 0.9101(4) 0.71840(16) 0.0290(16) Uani 1 1 d . . . . .
H18 H 0.5936 0.9101 0.7358 0.035 Uiso 1 1 calc R . . . .
C19 C 0.6862(5) 0.9429(4) 0.71269(16) 0.0286(16) Uani 1 1 d . . . . .
C20 C 0.7126(5) 0.9386(4) 0.68761(17) 0.0305(17) Uani 1 1 d . . . . .
H20 H 0.7638 0.9604 0.6837 0.037 Uiso 1 1 calc R . . . .
C21 C 0.6678(5) 0.9037(4) 0.66748(14) 0.0239(15) Uani 1 1 d . . . . .
C22 C 0.7046(4) 0.8957(4) 0.64195(15) 0.0233(15) Uani 1 1 d . . . . .
C23 C 0.7977(5) 0.9086(4) 0.63971(16) 0.0304(17) Uani 1 1 d . . . . .
H23A H 0.8206 0.8766 0.6272 0.036 Uiso 1 1 calc R . . . .
H23B H 0.8279 0.9015 0.6569 0.036 Uiso 1 1 calc R . . . .
C24 C 0.8132(6) 0.9793(5) 0.63052(19) 0.039(2) Uani 1 1 d . . . . .
H24A H 0.7880 0.9850 0.6128 0.058 Uiso 1 1 calc GR . . . .
H24B H 0.8743 0.9876 0.6306 0.058 Uiso 1 1 calc GR . . . .
H24C H 0.7874 1.0110 0.6423 0.058 Uiso 1 1 calc GR . . . .
C25 C 0.7374(6) 0.9810(6) 0.7338(2) 0.048(3) Uani 1 1 d . . . . .
H25A H 0.7007 1.0133 0.7420 0.072 Uiso 1 1 calc GR . . . .
H25B H 0.7840 1.0046 0.7260 0.072 Uiso 1 1 calc GR . . . .
H25C H 0.7604 0.9496 0.7470 0.072 Uiso 1 1 calc GR . . . .
C26 C 0.4796(5) 0.8460(4) 0.70478(16) 0.0291(16) Uani 1 1 d . . . . .
H26A H 0.4340 0.8664 0.6934 0.035 Uiso 1 1 calc R . . . .
H26B H 0.4673 0.8552 0.7231 0.035 Uiso 1 1 calc R . . . .
C27 C 0.5369(5) 0.7389(4) 0.72113(15) 0.0269(16) Uani 1 1 d . . . . .
H27A H 0.5086 0.7374 0.7378 0.032 Uiso 1 1 calc R . . . .
H27B H 0.5898 0.7650 0.7239 0.032 Uiso 1 1 calc R . . . .
C28 C 0.5576(5) 0.6684(4) 0.71250(15) 0.0257(15) Uani 1 1 d . . . . .
H28A H 0.6073 0.6512 0.7230 0.031 Uiso 1 1 calc R . . . .
H28B H 0.5090 0.6385 0.7151 0.031 Uiso 1 1 calc R . . . .
C29 C 0.3905(5) 0.7450(4) 0.70100(18) 0.0335(18) Uani 1 1 d . . . . .
H29A H 0.3928 0.6966 0.7048 0.040 Uiso 1 1 calc R . . . .
H29B H 0.3612 0.7671 0.7152 0.040 Uiso 1 1 calc R . . . .
C30 C 0.3413(5) 0.7561(5) 0.67553(18) 0.0366(19) Uani 1 1 d . . . . .
H30A H 0.2848 0.7351 0.6760 0.044 Uiso 1 1 calc R . . . .
H30B H 0.3333 0.8046 0.6725 0.044 Uiso 1 1 calc R . . . .
C31 C 0.7020(5) 0.5326(4) 0.62463(14) 0.0230(15) Uani 1 1 d . . . . .
C32 C 0.7422(5) 0.4728(4) 0.61833(17) 0.0280(16) Uani 1 1 d . . . . .
C33 C 0.7225(5) 0.4428(4) 0.59466(17) 0.0312(17) Uani 1 1 d . . . . .
H33 H 0.7499 0.4023 0.5905 0.037 Uiso 1 1 calc R . . . .
C34 C 0.6626(5) 0.4707(4) 0.57654(15) 0.0290(16) Uani 1 1 d . . . . .
C35 C 0.6257(5) 0.5312(4) 0.58250(15) 0.0282(16) Uani 1 1 d . . . . .
H35 H 0.5860 0.5509 0.5702 0.034 Uiso 1 1 calc R . . . .
C36 C 0.6454(5) 0.5641(4) 0.60627(16) 0.0257(15) Uani 1 1 d . . . . .
C37 C 0.6086(5) 0.6307(4) 0.61067(15) 0.0236(15) Uani 1 1 d . . . . .
C38 C 0.5751(5) 0.6725(4) 0.58772(16) 0.0292(16) Uani 1 1 d . . . . .
H38A H 0.5997 0.6562 0.5716 0.035 Uiso 1 1 calc R . . . .
H38B H 0.5931 0.7194 0.5905 0.035 Uiso 1 1 calc R . . . .
C39 C 0.4776(5) 0.6698(5) 0.58423(17) 0.0357(19) Uani 1 1 d . . . . .
H39A H 0.4582 0.7000 0.5701 0.053 Uiso 1 1 calc GR . . . .
H39B H 0.4530 0.6834 0.6005 0.053 Uiso 1 1 calc GR . . . .
H39C H 0.4598 0.6241 0.5798 0.053 Uiso 1 1 calc GR . . . .
C40 C 0.6374(7) 0.4336(5) 0.55169(18) 0.042(2) Uani 1 1 d . . . . .
H40A H 0.6862 0.4308 0.5408 0.063 Uiso 1 1 calc GR . . . .
H40B H 0.5913 0.4575 0.5422 0.063 Uiso 1 1 calc GR . . . .
H40C H 0.6186 0.3886 0.5560 0.063 Uiso 1 1 calc GR . . . .
C41 C 0.7984(5) 0.4386(4) 0.63871(17) 0.0289(16) Uani 1 1 d . . . . .
H41A H 0.8204 0.3969 0.6312 0.035 Uiso 1 1 calc R . . . .
H41B H 0.7641 0.4260 0.6535 0.035 Uiso 1 1 calc R . . . .
C42 C 0.9377(5) 0.4862(4) 0.62908(17) 0.0282(16) Uani 1 1 d . . . . .
H42A H 0.9099 0.4968 0.6118 0.034 Uiso 1 1 calc R . . . .
H42B H 0.9681 0.4434 0.6276 0.034 Uiso 1 1 calc R . . . .
C43 C 1.0000(5) 0.5413(4) 0.63727(16) 0.0270(16) Uani 1 1 d . . . . .
H43A H 1.0405 0.5249 0.6512 0.032 Uiso 1 1 calc R . . . .
H43B H 1.0323 0.5552 0.6222 0.032 Uiso 1 1 calc R . . . .
C44 C 0.9102(5) 0.4488(4) 0.67341(17) 0.0321(18) Uani 1 1 d . . . . .
H44A H 0.9671 0.4679 0.6774 0.039 Uiso 1 1 calc R . . . .
H44B H 0.9171 0.4003 0.6704 0.039 Uiso 1 1 calc R . . . .
C45 C 0.8569(6) 0.4590(4) 0.69646(18) 0.0346(18) Uani 1 1 d . . . . .
H45A H 0.8009 0.4374 0.6933 0.042 Uiso 1 1 calc R . . . .
H45B H 0.8850 0.4392 0.7124 0.042 Uiso 1 1 calc R . . . .
C46 C 0.9932(5) 0.8224(4) 0.66768(15) 0.0250(15) Uani 1 1 d . . . . .
C47 C 1.0455(5) 0.8800(4) 0.66950(15) 0.0249(15) Uani 1 1 d . . . . .
C48 C 1.0351(5) 0.9252(4) 0.68964(17) 0.0292(17) Uani 1 1 d . . . . .
H48 H 1.0681 0.9648 0.6904 0.035 Uiso 1 1 calc R . . . .
C49 C 0.9774(5) 0.9137(4) 0.70869(16) 0.0286(16) Uani 1 1 d . . . . .
C50 C 0.9250(5) 0.8585(4) 0.70600(15) 0.0253(15) Uani 1 1 d . . . . .
H50 H 0.8840 0.8513 0.7185 0.030 Uiso 1 1 calc R . . . .
C51 C 0.9301(5) 0.8125(4) 0.68532(16) 0.0254(15) Uani 1 1 d . . . . .
C52 C 0.8682(5) 0.7579(4) 0.68253(16) 0.0248(15) Uani 1 1 d . . . . .
C53 C 0.7866(5) 0.7607(4) 0.69624(18) 0.0310(17) Uani 1 1 d . . . . .
H53A H 0.7391 0.7471 0.6840 0.037 Uiso 1 1 calc R . . . .
H53B H 0.7761 0.8071 0.7019 0.037 Uiso 1 1 calc R . . . .
C54 C 0.7904(6) 0.7147(5) 0.71992(18) 0.039(2) Uani 1 1 d . . . . .
H54A H 0.8034 0.6692 0.7144 0.059 Uiso 1 1 calc GR . . . .
H54B H 0.7357 0.7151 0.7280 0.059 Uiso 1 1 calc GR . . . .
H54C H 0.8347 0.7302 0.7326 0.059 Uiso 1 1 calc GR . . . .
C55 C 0.9708(6) 0.9616(4) 0.73138(17) 0.0342(18) Uani 1 1 d . . . . .
H55A H 1.0275 0.9704 0.7393 0.051 Uiso 1 1 calc GR . . . .
H55B H 0.9354 0.9418 0.7444 0.051 Uiso 1 1 calc GR . . . .
H55C H 0.9453 1.0035 0.7250 0.051 Uiso 1 1 calc GR . . . .
C56 C 1.1153(5) 0.8870(5) 0.65077(18) 0.0340(18) Uani 1 1 d . . . . .
H56A H 1.1480 0.9279 0.6553 0.041 Uiso 1 1 calc R . . . .
H56B H 1.1542 0.8485 0.6532 0.041 Uiso 1 1 calc R . . . .
C57 C 1.0433(5) 0.9544(4) 0.61648(17) 0.0316(17) Uani 1 1 d . . . . .
H57A H 1.0863 0.9900 0.6155 0.038 Uiso 1 1 calc R . . . .
H57B H 1.0054 0.9662 0.6305 0.038 Uiso 1 1 calc R . . . .
C58 C 0.9920(5) 0.9499(4) 0.59066(18) 0.0344(19) Uani 1 1 d . . . . .
H58A H 0.9511 0.9872 0.5891 0.041 Uiso 1 1 calc R . . . .
H58B H 1.0300 0.9528 0.5760 0.041 Uiso 1 1 calc R . . . .
C59 C 1.1567(6) 0.8795(5) 0.6057(2) 0.040(2) Uani 1 1 d . . . . .
H59A H 1.2055 0.9072 0.6120 0.048 Uiso 1 1 calc R . . . .
H59B H 1.1392 0.8945 0.5878 0.048 Uiso 1 1 calc R . . . .
C60 C 1.1848(6) 0.8061(5) 0.6046(2) 0.047(2) Uani 1 1 d . . . . .
H60A H 1.2300 0.8009 0.5922 0.056 Uiso 1 1 calc R . . . .
H60B H 1.2073 0.7914 0.6221 0.056 Uiso 1 1 calc R . . . .
O18 O 0.3330(11) 0.8315(10) 0.4916(4) 0.066(4) Uani 0.5 1 d . . P A -1
C66 C 0.255(4) 0.8416(17) 0.4981(17) 0.081(14) Uani 0.5 1 d . . P A -1
H66A H 0.2206 0.8024 0.4925 0.097 Uiso 0.5 1 calc R . P A -1
H66B H 0.2322 0.8806 0.4881 0.097 Uiso 0.5 1 calc R . P A -1
C67 C 0.244(2) 0.8542(16) 0.5278(6) 0.077(8) Uani 0.5 1 d . . P A -1
H67A H 0.1860 0.8697 0.5303 0.116 Uiso 0.5 1 calc GR . P A -1
H67B H 0.2843 0.8882 0.5343 0.116 Uiso 0.5 1 calc GR . P A -1
H67C H 0.2540 0.8126 0.5375 0.116 Uiso 0.5 1 calc GR . P A -1
C68 C 0.341(2) 0.817(2) 0.4666(6) 0.083(9) Uani 0.5 1 d . U P A -1
H68A H 0.3163 0.8542 0.4557 0.100 Uiso 0.5 1 calc R . P A -1
H68B H 0.3085 0.7762 0.4621 0.100 Uiso 0.5 1 calc R . P A -1
C69 C 0.4366(17) 0.8073(15) 0.4607(5) 0.066(6) Uiso 0.5 1 d . . P A -1
H69A H 0.4403 0.7888 0.4431 0.100 Uiso 0.5 1 calc GR . P A -1
H69B H 0.4632 0.7764 0.4735 0.100 Uiso 0.5 1 calc GR . P A -1
H69C H 0.4660 0.8503 0.4618 0.100 Uiso 0.5 1 calc GR . P A -1
O17 O 0.3674(11) 0.7929(8) 0.7623(3) 0.117(4) Uani 1 1 d . U . . .
C61 C 0.3775(17) 0.8522(15) 0.7778(8) 0.199(15) Uani 1 1 d . U . . .
H61A H 0.3538 0.8443 0.7950 0.239 Uiso 1 1 calc R . . . .
H61B H 0.3448 0.8888 0.7691 0.239 Uiso 1 1 calc R . . . .
C62 C 0.4750(11) 0.8747(12) 0.7822(3) 0.109(6) Uani 1 1 d . U . . .
H62A H 0.5060 0.8619 0.7670 0.163 Uiso 1 1 calc GR . . . .
H62B H 0.5003 0.8527 0.7978 0.163 Uiso 1 1 calc GR . . . .
H62C H 0.4779 0.9232 0.7845 0.163 Uiso 1 1 calc GR . . . .
C63 C 0.3587(12) 0.7366(11) 0.7808(4) 0.101(5) Uani 1 1 d . U . . .
H63A H 0.4138 0.7276 0.7902 0.121 Uiso 1 1 calc R . . . .
H63B H 0.3171 0.7483 0.7938 0.121 Uiso 1 1 calc R . . . .
C64 C 0.3298(15) 0.6763(12) 0.7661(4) 0.121(7) Uani 1 1 d . U . . .
H64A H 0.3691 0.6667 0.7525 0.181 Uiso 1 1 calc GR . . . .
H64B H 0.2731 0.6841 0.7581 0.181 Uiso 1 1 calc GR . . . .
H64C H 0.3282 0.6383 0.7781 0.181 Uiso 1 1 calc GR . . . .

loop_
_atom_site_aniso_label
_atom_site_aniso_U_11
_atom_site_aniso_U_22
_atom_site_aniso_U_33
_atom_site_aniso_U_23
_atom_site_aniso_U_13
_atom_site_aniso_U_12
Br1 0.0501(6) 0.0441(5) 0.0386(5) 0.0031(4) -0.0024(4) -0.0076(4)
Br2 0.0425(6) 0.0728(8) 0.0679(8) 0.0102(6) -0.0004(5) 0.0061(5)
Br3 0.0511(6) 0.0555(7) 0.0483(6) 0.0064(5) 0.0021(5) 0.0090(5)
Br4 0.0366(6) 0.0436(7) 0.1795(19) -0.0175(9) 0.0137(8) 0.0046(5)
Cu1 0.0232(5) 0.0255(6) 0.0267(5) 0.0010(4) -0.0009(4) -0.0035(4)
Cu2 0.0231(6) 0.0312(6) 0.0249(5) 0.0032(4) -0.0029(4) 0.0016(4)
Cu3 0.0210(5) 0.0251(6) 0.0271(5) 0.0030(4) -0.0025(4) 0.0030(4)
Cu4 0.0223(5) 0.0206(5) 0.0254(5) 0.0005(4) 0.0009(4) 0.0019(4)
Cu5 0.0197(5) 0.0213(5) 0.0234(5) 0.0008(4) 0.0000(4) 0.0014(4)
Cu6 0.0190(5) 0.0173(5) 0.0292(5) -0.0016(4) -0.0006(4) 0.0018(4)
Cu7 0.0191(5) 0.0182(5) 0.0422(6) -0.0047(5) -0.0013(5) 0.0020(4)
Cu8 0.0190(5) 0.0258(6) 0.0316(6) -0.0014(4) -0.0013(4) -0.0037(4)
O1 0.027(3) 0.025(3) 0.031(3) -0.002(2) -0.001(2) -0.001(2)
O2 0.030(3) 0.026(3) 0.034(3) 0.005(2) -0.010(2) -0.005(2)
O3 0.024(3) 0.038(3) 0.029(3) 0.007(2) -0.008(2) 0.002(2)
O4 0.037(3) 0.036(3) 0.031(3) -0.001(2) 0.000(2) 0.004(3)
O5 0.025(3) 0.024(3) 0.031(3) -0.003(2) -0.004(2) -0.001(2)
O6 0.024(3) 0.044(3) 0.028(3) 0.003(2) -0.002(2) 0.002(2)
O7 0.026(3) 0.024(3) 0.026(3) 0.000(2) 0.000(2) 0.003(2)
O8 0.027(3) 0.036(3) 0.037(3) -0.004(2) -0.003(2) 0.002(2)
O9 0.024(3) 0.021(2) 0.025(3) -0.005(2) -0.003(2) -0.001(2)
O10 0.033(3) 0.023(3) 0.031(3) 0.004(2) 0.002(2) 0.006(2)
O11 0.023(3) 0.017(2) 0.039(3) -0.004(2) 0.004(2) 0.007(2)
O12 0.031(3) 0.034(3) 0.036(3) 0.000(2) -0.001(2) 0.006(2)
O13 0.023(3) 0.022(3) 0.035(3) -0.006(2) -0.003(2) 0.001(2)
O14 0.021(3) 0.021(3) 0.041(3) -0.006(2) 0.000(2) -0.001(2)
O15 0.028(3) 0.026(3) 0.038(3) 0.002(2) -0.002(2) -0.010(2)
O16 0.026(3) 0.055(5) 0.094(6) -0.033(4) 0.018(4) -0.009(3)
N1 0.023(3) 0.029(3) 0.027(3) 0.000(3) 0.000(3) 0.000(3)
N2 0.032(4) 0.030(4) 0.029(3) 0.002(3) -0.004(3) 0.002(3)
N3 0.026(3) 0.027(3) 0.025(3) 0.006(3) 0.002(3) 0.003(3)
N4 0.023(3) 0.023(3) 0.029(3) 0.000(3) 0.000(3) 0.000(2)
N5 0.020(3) 0.025(3) 0.025(3) 0.001(2) 0.003(2) 0.004(2)
N6 0.020(3) 0.026(3) 0.030(3) -0.002(3) -0.002(3) -0.004(2)
N7 0.019(3) 0.020(3) 0.036(3) 0.001(3) -0.006(3) 0.003(2)
N8 0.020(3) 0.035(4) 0.036(4) -0.002(3) 0.001(3) -0.003(3)
C1 0.020(4) 0.027(4) 0.028(4) 0.001(3) 0.001(3) -0.002(3)
C2 0.030(4) 0.034(4) 0.023(4) 0.001(3) 0.004(3) -0.003(3)
C3 0.027(4) 0.039(4) 0.021(3) 0.001(3) 0.000(3) -0.005(3)
C4 0.029(4) 0.031(4) 0.030(4) -0.004(3) 0.000(3) -0.008(3)
C5 0.031(4) 0.032(4) 0.020(3) 0.000(3) 0.003(3) -0.002(3)
C6 0.026(4) 0.029(4) 0.024(4) 0.001(3) 0.000(3) 0.001(3)
C7 0.019(3) 0.030(4) 0.027(4) 0.001(3) 0.002(3) -0.001(3)
C8 0.030(4) 0.030(4) 0.029(4) 0.004(3) -0.003(3) -0.005(3)
C9 0.035(5) 0.031(4) 0.044(5) 0.003(4) -0.005(4) 0.003(4)
C10 0.049(5) 0.033(5) 0.031(4) -0.010(4) -0.004(4) -0.012(4)
C11 0.029(4) 0.036(4) 0.026(4) 0.004(3) 0.002(3) 0.003(3)
C12 0.026(4) 0.040(5) 0.033(4) 0.000(4) -0.007(3) -0.004(3)
C13 0.020(4) 0.048(5) 0.029(4) 0.002(4) -0.012(3) 0.001(3)
C14 0.042(5) 0.032(4) 0.038(5) 0.004(4) -0.005(4) 0.012(4)
C15 0.052(5) 0.031(4) 0.027(4) 0.011(3) -0.008(4) 0.006(4)
C16 0.024(4) 0.014(3) 0.029(4) -0.003(3) -0.003(3) 0.003(3)
C17 0.025(4) 0.020(4) 0.033(4) 0.002(3) 0.000(3) 0.005(3)
C18 0.031(4) 0.024(4) 0.032(4) 0.001(3) 0.002(3) 0.008(3)
C19 0.029(4) 0.024(4) 0.032(4) -0.003(3) -0.008(3) 0.004(3)
C20 0.028(4) 0.028(4) 0.034(4) -0.001(3) -0.008(3) -0.002(3)
C21 0.029(4) 0.018(3) 0.024(4) 0.001(3) -0.005(3) 0.007(3)
C22 0.017(3) 0.018(3) 0.034(4) 0.004(3) -0.003(3) 0.006(3)
C23 0.023(4) 0.036(4) 0.031(4) 0.005(3) -0.004(3) 0.007(3)
C24 0.030(4) 0.039(5) 0.047(5) 0.004(4) 0.005(4) -0.005(4)
C25 0.037(5) 0.068(7) 0.039(5) -0.018(5) -0.007(4) -0.004(5)
C26 0.027(4) 0.026(4) 0.034(4) -0.006(3) 0.001(3) 0.001(3)
C27 0.028(4) 0.030(4) 0.022(4) 0.000(3) -0.002(3) 0.004(3)
C28 0.026(4) 0.026(4) 0.025(4) -0.002(3) 0.001(3) -0.003(3)
C29 0.026(4) 0.032(4) 0.043(5) -0.005(4) 0.005(3) -0.001(3)
C30 0.023(4) 0.042(5) 0.045(5) -0.005(4) 0.002(4) 0.005(3)
C31 0.025(4) 0.021(3) 0.023(3) 0.002(3) 0.001(3) -0.005(3)
C32 0.025(4) 0.022(4) 0.038(4) -0.005(3) 0.009(3) -0.006(3)
C33 0.029(4) 0.024(4) 0.040(4) -0.010(3) 0.004(3) -0.002(3)
C34 0.033(4) 0.029(4) 0.026(4) -0.005(3) 0.002(3) -0.007(3)
C35 0.026(4) 0.033(4) 0.025(4) 0.001(3) -0.001(3) -0.004(3)
C36 0.020(4) 0.027(4) 0.031(4) -0.003(3) 0.005(3) -0.003(3)
C37 0.020(3) 0.026(4) 0.026(4) 0.003(3) 0.002(3) -0.002(3)
C38 0.028(4) 0.031(4) 0.028(4) 0.001(3) -0.001(3) 0.001(3)
C39 0.030(4) 0.045(5) 0.031(4) 0.009(4) -0.007(3) 0.003(4)
C40 0.053(6) 0.039(5) 0.035(5) -0.009(4) 0.001(4) -0.003(4)
C41 0.024(4) 0.023(4) 0.039(4) 0.001(3) -0.004(3) -0.007(3)
C42 0.024(4) 0.023(4) 0.038(4) -0.004(3) 0.005(3) 0.003(3)
C43 0.022(4) 0.021(4) 0.038(4) -0.007(3) 0.003(3) 0.000(3)
C44 0.029(4) 0.025(4) 0.042(5) 0.010(3) -0.002(3) 0.006(3)
C45 0.036(5) 0.025(4) 0.042(5) 0.010(3) -0.002(4) 0.007(3)
C46 0.021(3) 0.021(4) 0.032(4) -0.007(3) -0.011(3) 0.003(3)
C47 0.024(4) 0.022(4) 0.028(4) 0.001(3) -0.006(3) 0.000(3)
C48 0.023(4) 0.023(4) 0.040(4) -0.003(3) -0.006(3) -0.005(3)
C49 0.033(4) 0.021(4) 0.031(4) 0.000(3) -0.006(3) 0.001(3)
C50 0.026(4) 0.023(4) 0.026(4) -0.003(3) -0.008(3) 0.001(3)
C51 0.022(4) 0.021(4) 0.032(4) -0.004(3) -0.005(3) 0.004(3)
C52 0.023(4) 0.018(3) 0.032(4) -0.004(3) -0.003(3) 0.002(3)
C53 0.022(4) 0.024(4) 0.047(5) -0.009(3) 0.002(3) 0.000(3)
C54 0.040(5) 0.041(5) 0.037(5) -0.008(4) 0.007(4) -0.001(4)
C55 0.045(5) 0.023(4) 0.034(4) -0.007(3) -0.002(4) -0.009(3)
C56 0.020(4) 0.036(4) 0.046(5) 0.000(4) -0.001(3) 0.000(3)
C57 0.031(4) 0.027(4) 0.036(4) -0.004(3) -0.001(3) -0.010(3)
C58 0.027(4) 0.031(4) 0.045(5) 0.000(4) -0.002(4) -0.012(3)
C59 0.025(4) 0.044(5) 0.052(5) -0.013(4) 0.008(4) -0.008(4)
C60 0.029(5) 0.047(6) 0.065(7) -0.016(5) 0.006(4) -0.008(4)
O18 0.053(9) 0.082(12) 0.063(8) 0.002(8) -0.006(7) -0.009(8)
C66 0.062(18) 0.10(2) 0.08(3) -0.04(3) 0.033(15) -0.05(2)
C67 0.09(2) 0.074(18) 0.064(16) -0.007(14) 0.014(15) 0.021(16)
C68 0.073(18) 0.11(2) 0.063(9) -0.006(11) 0.000(9) -0.036(17)
O17 0.174(13) 0.104(8) 0.076(7) -0.015(5) 0.025(7) -0.003(7)
C61 0.137(15) 0.154(13) 0.31(4) -0.133(19) 0.07(2) -0.073(18)
C62 0.081(9) 0.167(18) 0.076(10) -0.033(12) -0.018(9) 0.051(9)
C63 0.079(10) 0.137(10) 0.089(10) 0.018(7) 0.022(8) 0.023(8)
C64 0.137(17) 0.108(9) 0.115(14) 0.034(8) -0.007(12) 0.020(9)

loop_
_atom_type_symbol
_atom_type_description
_atom_type_scat_dispersion_real
_atom_type_scat_dispersion_imag
_atom_type_scat_source
C C 0.0181 0.0091 'International Tables Vol C Tables 4.2.6.8 and 6.1.1.4'
H H 0.0000 0.0000 'International Tables Vol C Tables 4.2.6.8 and 6.1.1.4'
Br Br -0.6763 1.2805 'International Tables Vol C Tables 4.2.6.8 and 6.1.1.4'
Cu Cu -1.9646 0.5888 'International Tables Vol C Tables 4.2.6.8 and 6.1.1.4'
N N 0.0311 0.0180 'International Tables Vol C Tables 4.2.6.8 and 6.1.1.4'
O O 0.0492 0.0322 'International Tables Vol C Tables 4.2.6.8 and 6.1.1.4'

loop_
_exptl_crystal_face_index_h
_exptl_crystal_face_index_k
_exptl_crystal_face_index_l
_exptl_crystal_face_perp_dist
_exptl_oxdiff_crystal_face_indexfrac_h
_exptl_oxdiff_crystal_face_indexfrac_k
_exptl_oxdiff_crystal_face_indexfrac_l
_exptl_oxdiff_crystal_face_x
_exptl_oxdiff_crystal_face_y
_exptl_oxdiff_crystal_face_z
-5 6 -23 0.0279 -5.4249 5.7765 -23.0713 0.0442 -0.0226 0.9988
-8 -8 6 0.0132 -8.1797 -7.6935 5.7555 -0.8969 0.4269 0.1150
6 -5 23 0.0246 5.8760 -5.2915 22.6038 0.0088 -0.0026 -1.0000
8 8 -7 0.0214 7.9374 7.9841 -6.8667 0.9008 -0.4289 -0.0676
-4 -3 -29 0.0197 -4.0878 -3.2422 -28.6099 0.0178 0.6573 0.7534
4 5 28 0.0174 3.5404 4.7003 28.1610 -0.0199 -0.7463 -0.6653
3 -12 -3 0.0155 3.3812 -12.2433 -3.0136 0.0211 0.8525 -0.5223
-4 -1 5 0.0171 -4.0000 -1.0000 4.9993 -0.4057 -0.0073 0.0967

loop_
_geom_angle_atom_site_label_1
_geom_angle_atom_site_label_2
_geom_angle_atom_site_label_3
_geom_angle
O1 Cu1 Br1 89.92(18)
O1 Cu1 N1 89.6(3)
O15 Cu1 Br1 92.92(18)
O15 Cu1 O1 172.2(3)
O15 Cu1 N1 89.3(3)
N1 Cu1 Br1 166.7(2)
O1 Cu2 O4 97.8(2)
O3 Cu2 O1 151.9(3)
O3 Cu2 O4 109.8(2)
O3 Cu2 N2 87.8(3)
O6 Cu2 O1 88.6(2)
O6 Cu2 O3 92.2(2)
O6 Cu2 O4 97.9(2)
O6 Cu2 N2 178.5(3)
N2 Cu2 O1 92.0(3)
N2 Cu2 O4 80.7(3)
O3 Cu3 Br2 94.78(18)
O3 Cu3 O5 171.1(3)
O3 Cu3 N3 88.5(3)
O5 Cu3 Br2 89.31(17)
O5 Cu3 N3 89.4(2)
N3 Cu3 Br2 166.5(2)
O5 Cu4 O8 99.2(2)
O7 Cu4 O5 150.1(2)
O7 Cu4 O8 110.1(2)
O7 Cu4 N4 86.9(2)
O10 Cu4 O5 89.3(2)
O10 Cu4 O7 93.4(2)
O10 Cu4 O8 94.7(2)
O10 Cu4 N4 175.2(3)
N4 Cu4 O5 92.8(3)
N4 Cu4 O8 80.7(2)
O7 Cu5 Br3 94.75(17)
O7 Cu5 O9 168.6(2)
O7 Cu5 N5 89.2(2)
O9 Cu5 Br3 91.24(17)
O9 Cu5 N5 88.4(2)
N5 Cu5 Br3 160.5(2)
O9 Cu6 O12 96.0(2)
O11 Cu6 O9 153.0(2)
O11 Cu6 O12 110.6(2)
O11 Cu6 N6 86.9(2)
O14 Cu6 O9 88.4(2)
O14 Cu6 O11 93.4(2)
O14 Cu6 O12 95.1(2)
O14 Cu6 N6 175.2(3)
N6 Cu6 O9 93.5(2)
N6 Cu6 O12 80.3(2)
O11 Cu7 Br4 96.49(16)
O11 Cu7 O13 167.5(2)
O11 Cu7 N7 88.8(3)
O13 Cu7 Br4 89.86(17)
O13 Cu7 N7 88.7(3)
N7 Cu7 Br4 160.6(2)
O2 Cu8 O13 88.1(2)
O2 Cu8 O15 93.4(2)
O2 Cu8 O16 93.8(3)
O2 Cu8 N8 175.4(3)
O13 Cu8 O16 95.0(3)
O13 Cu8 N8 93.0(3)
O15 Cu8 O13 152.4(3)
O15 Cu8 O16 112.3(3)
O15 Cu8 N8 87.6(3)
N8 Cu8 O16 81.7(3)
Cu1 O1 Cu2 116.0(3)
C1 O1 Cu1 125.7(5)
C1 O1 Cu2 107.2(5)
N1 O2 Cu8 119.6(5)
Cu3 O3 Cu2 119.4(3)
C13 O3 Cu2 112.5(5)
C13 O3 Cu3 128.1(5)
Cu2 O4 H4 127.8
C15 O4 Cu2 104.6(5)
C15 O4 H4 109.5
Cu3 O5 Cu4 118.2(3)
C16 O5 Cu3 124.8(5)
C16 O5 Cu4 109.7(4)
N3 O6 Cu2 119.5(5)
Cu5 O7 Cu4 118.0(3)
C28 O7 Cu4 114.1(5)
C28 O7 Cu5 127.9(5)
Cu4 O8 H8 101.1
C30 O8 Cu4 104.7(5)
C30 O8 H8 109.5
Cu5 O9 Cu6 119.6(3)
C31 O9 Cu5 123.7(5)
C31 O9 Cu6 112.6(5)
N5 O10 Cu4 118.7(4)
Cu7 O11 Cu6 118.3(3)
C43 O11 Cu6 113.7(5)
C43 O11 Cu7 128.0(5)
Cu6 O12 H12 91.2
C45 O12 Cu6 104.5(5)
C45 O12 H12 109.5
Cu7 O13 Cu8 119.2(3)
C46 O13 Cu7 123.1(5)
C46 O13 Cu8 112.2(5)
N7 O14 Cu6 117.4(4)
Cu8 O15 Cu1 118.1(3)
C58 O15 Cu1 129.1(5)
C58 O15 Cu8 112.9(5)
Cu8 O16 H16 81.1
C60 O16 Cu8 104.6(6)
C60 O16 H16 109.5
O2 N1 Cu1 118.2(5)
C7 N1 Cu1 128.5(5)
C7 N1 O2 113.3(6)
C11 N2 Cu2 112.6(5)
C11 N2 C12 110.5(7)
C11 N2 C14 110.9(7)
C12 N2 Cu2 102.1(5)
C14 N2 Cu2 109.0(5)
C14 N2 C12 111.5(7)
O6 N3 Cu3 118.2(5)
C22 N3 Cu3 126.4(6)
C22 N3 O6 115.2(6)
C26 N4 Cu4 113.2(5)
C26 N4 C27 109.4(6)
C26 N4 C29 110.2(6)
C27 N4 Cu4 103.0(5)
C29 N4 Cu4 110.1(5)
C29 N4 C27 110.8(6)
O10 N5 Cu5 118.1(5)
C37 N5 Cu5 126.2(5)
C37 N5 O10 115.7(6)
C41 N6 Cu6 113.7(5)
C42 N6 Cu6 103.7(5)
C42 N6 C41 110.9(6)
C42 N6 C44 110.2(6)
C44 N6 Cu6 109.4(5)
C44 N6 C41 108.9(6)
O14 N7 Cu7 119.6(5)
C52 N7 Cu7 125.3(5)
C52 N7 O14 115.0(7)
C56 N8 Cu8 112.7(5)
C56 N8 C59 111.1(7)
C57 N8 Cu8 102.8(5)
C57 N8 C56 111.8(7)
C57 N8 C59 110.3(7)
C59 N8 Cu8 107.9(5)
O1 C1 C2 116.9(7)
O1 C1 C6 124.2(7)
C6 C1 C2 118.9(7)
C1 C2 C11 118.0(7)
C3 C2 C1 120.0(8)
C3 C2 C11 122.0(7)
C2 C3 H3 119.0
C2 C3 C4 121.9(7)
C4 C3 H3 119.0
C3 C4 C5 117.9(8)
C3 C4 C10 121.4(7)
C5 C4 C10 120.7(8)
C4 C5 H5 118.6
C6 C5 C4 122.8(8)
C6 C5 H5 118.6
C1 C6 C7 122.8(7)
C5 C6 C1 118.5(7)
C5 C6 C7 118.7(7)
N1 C7 C6 120.8(7)
N1 C7 C8 119.3(7)
C6 C7 C8 119.8(7)
C7 C8 H8A 109.7
C7 C8 H8B 109.7
C7 C8 C9 109.7(7)
H8A C8 H8B 108.2
C9 C8 H8A 109.7
C9 C8 H8B 109.7
C8 C9 H9A 109.5
C8 C9 H9B 109.5
C8 C9 H9C 109.5
H9A C9 H9B 109.5
H9A C9 H9C 109.5
H9B C9 H9C 109.5
C4 C10 H10A 109.5
C4 C10 H10B 109.5
C4 C10 H10C 109.5
H10A C10 H10B 109.5
H10A C10 H10C 109.5
H10B C10 H10C 109.5
N2 C11 C2 112.9(7)
N2 C11 H11A 109.0
N2 C11 H11B 109.0
C2 C11 H11A 109.0
C2 C11 H11B 109.0
H11A C11 H11B 107.8
N2 C12 H12A 109.7
N2 C12 H12B 109.7
N2 C12 C13 109.9(7)
H12A C12 H12B 108.2
C13 C12 H12A 109.7
C13 C12 H12B 109.7
O3 C13 C12 108.5(7)
O3 C13 H13A 110.0
O3 C13 H13B 110.0
C12 C13 H13A 110.0
C12 C13 H13B 110.0
H13A C13 H13B 108.4
N2 C14 H14A 108.8
N2 C14 H14B 108.8
N2 C14 C15 113.7(7)
H14A C14 H14B 107.7
C15 C14 H14A 108.8
C15 C14 H14B 108.8
O4 C15 C14 107.1(7)
O4 C15 H15A 110.3
O4 C15 H15B 110.3
C14 C15 H15A 110.3
C14 C15 H15B 110.3
H15A C15 H15B 108.5
O5 C16 C17 117.4(7)
O5 C16 C21 122.2(7)
C17 C16 C21 120.4(7)
C16 C17 C26 118.9(7)
C18 C17 C16 119.9(7)
C18 C17 C26 121.1(7)
C17 C18 H18 119.5
C17 C18 C19 121.0(8)
C19 C18 H18 119.5
C18 C19 C25 120.7(8)
C20 C19 C18 118.1(7)
C20 C19 C25 121.2(8)
C19 C20 H20 118.3
C19 C20 C21 123.3(8)
C21 C20 H20 118.3
C16 C21 C22 122.8(7)
C20 C21 C16 117.0(7)
C20 C21 C22 120.0(7)
N3 C22 C21 122.1(7)
N3 C22 C23 118.7(7)
C21 C22 C23 119.1(7)
C22 C23 H23A 109.4
C22 C23 H23B 109.4
C22 C23 C24 111.1(7)
H23A C23 H23B 108.0
C24 C23 H23A 109.4
C24 C23 H23B 109.4
C23 C24 H24A 109.5
C23 C24 H24B 109.5
C23 C24 H24C 109.5
H24A C24 H24B 109.5
H24A C24 H24C 109.5
H24B C24 H24C 109.5
C19 C25 H25A 109.5
C19 C25 H25B 109.5
C19 C25 H25C 109.5
H25A C25 H25B 109.5
H25A C25 H25C 109.5
H25B C25 H25C 109.5
N4 C26 H26A 109.1
N4 C26 H26B 109.1
C17 C26 N4 112.5(6)
C17 C26 H26A 109.1
C17 C26 H26B 109.1
H26A C26 H26B 107.8
N4 C27 H27A 109.8
N4 C27 H27B 109.8
N4 C27 C28 109.4(6)
H27A C27 H27B 108.2
C28 C27 H27A 109.8
C28 C27 H27B 109.8
O7 C28 C27 108.9(6)
O7 C28 H28A 109.9
O7 C28 H28B 109.9
C27 C28 H28A 109.9
C27 C28 H28B 109.9
H28A C28 H28B 108.3
N4 C29 H29A 109.3
N4 C29 H29B 109.3
H29A C29 H29B 108.0
C30 C29 N4 111.6(7)
C30 C29 H29A 109.3
C30 C29 H29B 109.3
O8 C30 C29 109.5(7)
O8 C30 H30A 109.8
O8 C30 H30B 109.8
C29 C30 H30A 109.8
C29 C30 H30B 109.8
H30A C30 H30B 108.2
O9 C31 C32 118.1(7)
O9 C31 C36 121.4(7)
C32 C31 C36 120.5(7)
C31 C32 C41 119.3(7)
C33 C32 C31 119.6(8)
C33 C32 C41 120.7(7)
C32 C33 H33 119.3
C32 C33 C34 121.3(8)
C34 C33 H33 119.3
C33 C34 C40 119.9(8)
C35 C34 C33 118.6(7)
C35 C34 C40 121.5(8)
C34 C35 H35 119.1
C34 C35 C36 121.7(7)
C36 C35 H35 119.1
C31 C36 C37 122.9(7)
C35 C36 C31 118.1(7)
C35 C36 C37 119.0(7)
N5 C37 C36 121.0(7)
N5 C37 C38 118.7(7)
C36 C37 C38 120.3(7)
C37 C38 H38A 109.2
C37 C38 H38B 109.2
C37 C38 C39 111.9(7)
H38A C38 H38B 107.9
C39 C38 H38A 109.2
C39 C38 H38B 109.2
C38 C39 H39A 109.5
C38 C39 H39B 109.5
C38 C39 H39C 109.5
H39A C39 H39B 109.5
H39A C39 H39C 109.5
H39B C39 H39C 109.5
C34 C40 H40A 109.5
C34 C40 H40B 109.5
C34 C40 H40C 109.5
H40A C40 H40B 109.5
H40A C40 H40C 109.5
H40B C40 H40C 109.5
N6 C41 H41A 108.8
N6 C41 H41B 108.8
C32 C41 N6 114.0(6)
C32 C41 H41A 108.8
C32 C41 H41B 108.8
H41A C41 H41B 107.6
N6 C42 H42A 109.8
N6 C42 H42B 109.8
N6 C42 C43 109.2(6)
H42A C42 H42B 108.3
C43 C42 H42A 109.8
C43 C42 H42B 109.8
O11 C43 C42 108.2(6)
O11 C43 H43A 110.1
O11 C43 H43B 110.1
C42 C43 H43A 110.1
C42 C43 H43B 110.1
H43A C43 H43B 108.4
N6 C44 H44A 109.1
N6 C44 H44B 109.1
N6 C44 C45 112.6(7)
H44A C44 H44B 107.8
C45 C44 H44A 109.1
C45 C44 H44B 109.1
O12 C45 C44 107.4(7)
O12 C45 H45A 110.2
O12 C45 H45B 110.2
C44 C45 H45A 110.2
C44 C45 H45B 110.2
H45A C45 H45B 108.5
O13 C46 C47 116.7(7)
O13 C46 C51 122.8(7)
C51 C46 C47 120.5(7)
C46 C47 C56 118.5(7)
C48 C47 C46 119.0(8)
C48 C47 C56 122.3(7)
C47 C48 H48 119.2
C47 C48 C49 121.5(7)
C49 C48 H48 119.2
C48 C49 C55 120.6(7)
C50 C49 C48 118.3(8)
C50 C49 C55 121.0(8)
C49 C50 H50 118.7
C49 C50 C51 122.5(8)
C51 C50 H50 118.7
C46 C51 C50 117.8(7)
C46 C51 C52 122.6(7)
C50 C51 C52 119.6(7)
N7 C52 C51 121.6(7)
N7 C52 C53 117.7(7)
C51 C52 C53 120.7(7)
C52 C53 H53A 109.5
C52 C53 H53B 109.5
C52 C53 C54 110.7(7)
H53A C53 H53B 108.1
C54 C53 H53A 109.5
C54 C53 H53B 109.5
C53 C54 H54A 109.5
C53 C54 H54B 109.5
C53 C54 H54C 109.5
H54A C54 H54B 109.5
H54A C54 H54C 109.5
H54B C54 H54C 109.5
C49 C55 H55A 109.5
C49 C55 H55B 109.5
C49 C55 H55C 109.5
H55A C55 H55B 109.5
H55A C55 H55C 109.5
H55B C55 H55C 109.5
N8 C56 C47 114.6(6)
N8 C56 H56A 108.6
N8 C56 H56B 108.6
C47 C56 H56A 108.6
C47 C56 H56B 108.6
H56A C56 H56B 107.6
N8 C57 H57A 109.5
N8 C57 H57B 109.5
N8 C57 C58 110.9(7)
H57A C57 H57B 108.0
C58 C57 H57A 109.5
C58 C57 H57B 109.5
O15 C58 C57 108.5(7)
O15 C58 H58A 110.0
O15 C58 H58B 110.0
C57 C58 H58A 110.0
C57 C58 H58B 110.0
H58A C58 H58B 108.4
N8 C59 H59A 109.0
N8 C59 H59B 109.0
N8 C59 C60 113.1(8)
H59A C59 H59B 107.8
C60 C59 H59A 109.0
C60 C59 H59B 109.0
O16 C60 C59 107.8(8)
O16 C60 H60A 110.1
O16 C60 H60B 110.1
C59 C60 H60A 110.1
C59 C60 H60B 110.1
H60A C60 H60B 108.5
C66 O18 C68 115(4)
O18 C66 H66A 108.4
O18 C66 H66B 108.4
O18 C66 C67 116(5)
H66A C66 H66B 107.4
C67 C66 H66A 108.4
C67 C66 H66B 108.4
C66 C67 H67A 109.5
C66 C67 H67B 109.5
C66 C67 H67C 109.5
H67A C67 H67B 109.5
H67A C67 H67C 109.5
H67B C67 H67C 109.5
O18 C68 H68A 109.5
O18 C68 H68B 109.5
O18 C68 C69 111(2)
H68A C68 H68B 108.1
C69 C68 H68A 109.5
C69 C68 H68B 109.5
C68 C69 H69A 109.5
C68 C69 H69B 109.5
C68 C69 H69C 109.5
H69A C69 H69B 109.5
H69A C69 H69C 109.5
H69B C69 H69C 109.5
C61 O17 C63 107(2)
O17 C61 H61A 109.1
O17 C61 H61B 109.1
O17 C61 C62 113(2)
H61A C61 H61B 107.8
C62 C61 H61A 109.1
C62 C61 H61B 109.1
C61 C62 H62A 109.5
C61 C62 H62B 109.5
C61 C62 H62C 109.5
H62A C62 H62B 109.5
H62A C62 H62C 109.5
H62B C62 H62C 109.5
O17 C63 H63A 109.8
O17 C63 H63B 109.8
H63A C63 H63B 108.2
C64 C63 O17 109.4(16)
C64 C63 H63A 109.8
C64 C63 H63B 109.8
C63 C64 H64A 109.5
C63 C64 H64B 109.5
C63 C64 H64C 109.5
H64A C64 H64B 109.5
H64A C64 H64C 109.5
H64B C64 H64C 109.5

loop_
_geom_bond_atom_site_label_1
_geom_bond_atom_site_label_2
_geom_bond_distance
Br1 Cu1 2.3955(15)
Br2 Cu3 2.3328(16)
Br3 Cu5 2.3691(15)
Br4 Cu7 2.3527(17)
Cu1 O1 1.910(6)
Cu1 O15 1.907(6)
Cu1 N1 2.001(7)
Cu2 O1 2.014(6)
Cu2 O3 1.903(6)
Cu2 O4 2.367(6)
Cu2 O6 1.879(6)
Cu2 N2 2.008(7)
Cu3 O3 1.885(6)
Cu3 O5 1.914(6)
Cu3 N3 2.023(7)
Cu4 O5 1.993(6)
Cu4 O7 1.905(5)
Cu4 O8 2.363(6)
Cu4 O10 1.870(6)
Cu4 N4 1.992(7)
Cu5 O7 1.898(5)
Cu5 O9 1.899(5)
Cu5 N5 2.008(6)
Cu6 O9 1.990(5)
Cu6 O11 1.900(6)
Cu6 O12 2.399(6)
Cu6 O14 1.867(5)
Cu6 N6 1.974(7)
Cu7 O11 1.884(5)
Cu7 O13 1.898(6)
Cu7 N7 1.991(7)
Cu8 O2 1.865(6)
Cu8 O13 1.984(6)
Cu8 O15 1.890(6)
Cu8 O16 2.369(7)
Cu8 N8 2.003(7)
O1 C1 1.344(10)
O2 N1 1.360(8)
O3 C13 1.431(9)
O4 H4 0.8400
O4 C15 1.447(10)
O5 C16 1.353(9)
O6 N3 1.345(9)
O7 C28 1.410(9)
O8 H8 0.8400
O8 C30 1.422(11)
O9 C31 1.348(9)
O10 N5 1.369(8)
O11 C43 1.435(9)
O12 H12 0.8400
O12 C45 1.440(10)
O13 C46 1.351(10)
O14 N7 1.357(8)
O15 C58 1.447(10)
O16 H16 0.8400
O16 C60 1.447(11)
N1 C7 1.316(11)
N2 C11 1.487(11)
N2 C12 1.495(11)
N2 C14 1.491(11)
N3 C22 1.294(10)
N4 C26 1.502(10)
N4 C27 1.511(10)
N4 C29 1.508(10)
N5 C37 1.288(10)
N6 C41 1.509(9)
N6 C42 1.498(10)
N6 C44 1.499(10)
N7 C52 1.315(10)
N8 C56 1.483(11)
N8 C57 1.474(11)
N8 C59 1.483(11)
C1 C2 1.430(11)
C1 C6 1.411(11)
C2 C3 1.373(12)
C2 C11 1.488(12)
C3 H3 0.9500
C3 C4 1.387(12)
C4 C5 1.395(11)
C4 C10 1.511(11)
C5 H5 0.9500
C5 C6 1.393(12)
C6 C7 1.486(11)
C7 C8 1.496(11)
C8 H8A 0.9900
C8 H8B 0.9900
C8 C9 1.526(13)
C9 H9A 0.9800
C9 H9B 0.9800
C9 H9C 0.9800
C10 H10A 0.9800
C10 H10B 0.9800
C10 H10C 0.9800
C11 H11A 0.9900
C11 H11B 0.9900
C12 H12A 0.9900
C12 H12B 0.9900
C12 C13 1.524(12)
C13 H13A 0.9900
C13 H13B 0.9900
C14 H14A 0.9900
C14 H14B 0.9900
C14 C15 1.495(14)
C15 H15A 0.9900
C15 H15B 0.9900
C16 C17 1.406(11)
C16 C21 1.411(11)
C17 C18 1.383(12)
C17 C26 1.500(11)
C18 H18 0.9500
C18 C19 1.401(12)
C19 C20 1.378(13)
C19 C25 1.521(11)
C20 H20 0.9500
C20 C21 1.406(11)
C21 C22 1.472(11)
C22 C23 1.506(11)
C23 H23A 0.9900
C23 H23B 0.9900
C23 C24 1.519(12)
C24 H24A 0.9800
C24 H24B 0.9800
C24 H24C 0.9800
C25 H25A 0.9800
C25 H25B 0.9800
C25 H25C 0.9800
C26 H26A 0.9900
C26 H26B 0.9900
C27 H27A 0.9900
C27 H27B 0.9900
C27 C28 1.522(11)
C28 H28A 0.9900
C28 H28B 0.9900
C29 H29A 0.9900
C29 H29B 0.9900
C29 C30 1.500(13)
C30 H30A 0.9900
C30 H30B 0.9900
C31 C32 1.402(11)
C31 C36 1.412(11)
C32 C33 1.376(12)
C32 C41 1.500(12)
C33 H33 0.9500
C33 C34 1.406(12)
C34 C35 1.386(12)
C34 C40 1.510(11)
C35 H35 0.9500
C35 C36 1.406(11)
C36 C37 1.479(11)
C37 C38 1.517(11)
C38 H38A 0.9900
C38 H38B 0.9900
C38 C39 1.543(11)
C39 H39A 0.9800
C39 H39B 0.9800
C39 H39C 0.9800
C40 H40A 0.9800
C40 H40B 0.9800
C40 H40C 0.9800
C41 H41A 0.9900
C41 H41B 0.9900
C42 H42A 0.9900
C42 H42B 0.9900
C42 C43 1.523(11)
C43 H43A 0.9900
C43 H43B 0.9900
C44 H44A 0.9900
C44 H44B 0.9900
C44 C45 1.505(13)
C45 H45A 0.9900
C45 H45B 0.9900
C46 C47 1.422(11)
C46 C51 1.398(12)
C47 C48 1.391(12)
C47 C56 1.510(12)
C48 H48 0.9500
C48 C49 1.393(13)
C49 C50 1.385(11)
C49 C55 1.517(11)
C50 H50 0.9500
C50 C51 1.411(11)
C51 C52 1.469(11)
C52 C53 1.506(11)
C53 H53A 0.9900
C53 H53B 0.9900
C53 C54 1.524(13)
C54 H54A 0.9800
C54 H54B 0.9800
C54 H54C 0.9800
C55 H55A 0.9800
C55 H55B 0.9800
C55 H55C 0.9800
C56 H56A 0.9900
C56 H56B 0.9900
C57 H57A 0.9900
C57 H57B 0.9900
C57 C58 1.517(12)
C58 H58A 0.9900
C58 H58B 0.9900
C59 H59A 0.9900
C59 H59B 0.9900
C59 C60 1.538(14)
C60 H60A 0.9900
C60 H60B 0.9900
O18 C66 1.31(8)
O18 C68 1.32(3)
C66 H66A 0.9900
C66 H66B 0.9900
C66 C67 1.57(9)
C67 H67A 0.9800
C67 H67B 0.9800
C67 H67C 0.9800
C68 H68A 0.9900
C68 H68B 0.9900
C68 C69 1.58(4)
C69 H69A 0.9800
C69 H69B 0.9800
C69 H69C 0.9800
O17 C61 1.43(3)
O17 C63 1.49(2)
C61 H61A 0.9900
C61 H61B 0.9900
C61 C62 1.61(3)
C62 H62A 0.9800
C62 H62B 0.9800
C62 H62C 0.9800
C63 H63A 0.9900
C63 H63B 0.9900
C63 C64 1.48(3)
C64 H64A 0.9800
C64 H64B 0.9800
C64 H64C 0.9800

loop_
_geom_torsion_atom_site_label_1
_geom_torsion_atom_site_label_2
_geom_torsion_atom_site_label_3
_geom_torsion_atom_site_label_4
_geom_torsion
Br2 Cu3 O3 Cu2 174.6(3)
Br2 Cu3 O3 C13 -6.3(7)
Br3 Cu5 O7 Cu4 -170.6(3)
Br3 Cu5 O7 C28 11.3(6)
Br3 Cu5 O9 Cu6 -86.5(3)
Br3 Cu5 O9 C31 118.0(5)
Br4 Cu7 O11 Cu6 167.6(3)
Br4 Cu7 O11 C43 -11.6(6)
Br4 Cu7 O13 Cu8 89.6(3)
Br4 Cu7 O13 C46 -118.6(5)
Cu1 O1 C1 C2 -155.6(5)
Cu1 O1 C1 C6 27.6(11)
Cu1 O15 C58 C57 160.3(6)
Cu1 N1 C7 C6 -0.4(11)
Cu1 N1 C7 C8 177.1(6)
Cu2 O1 C1 C2 62.3(7)
Cu2 O1 C1 C6 -114.5(7)
Cu2 O3 C13 C12 24.1(8)
Cu2 O4 C15 C14 36.5(8)
Cu2 O6 N3 Cu3 16.9(7)
Cu2 O6 N3 C22 -168.0(5)
Cu2 N2 C11 C2 44.6(8)
Cu2 N2 C12 C13 43.5(7)
Cu2 N2 C14 C15 46.3(9)
Cu3 O3 C13 C12 -155.1(6)
Cu3 O5 C16 C17 150.9(5)
Cu3 O5 C16 C21 -30.8(9)
Cu3 N3 C22 C21 -6.9(10)
Cu3 N3 C22 C23 176.8(5)
Cu4 O5 C16 C17 -59.6(7)
Cu4 O5 C16 C21 118.7(6)
Cu4 O7 C28 C27 -21.0(7)
Cu4 O8 C30 C29 -35.2(8)
Cu4 O10 N5 Cu5 -18.0(7)
Cu4 O10 N5 C37 162.7(5)
Cu4 N4 C26 C17 -44.6(8)
Cu4 N4 C27 C28 -42.8(7)
Cu4 N4 C29 C30 -45.3(8)
Cu5 O7 C28 C27 157.2(5)
Cu5 O9 C31 C32 -147.1(6)
Cu5 O9 C31 C36 33.0(9)
Cu5 N5 C37 C36 -0.9(10)
Cu5 N5 C37 C38 178.0(5)
Cu6 O9 C31 C32 55.9(8)
Cu6 O9 C31 C36 -124.0(6)
Cu6 O11 C43 C42 19.4(8)
Cu6 O12 C45 C44 33.8(7)
Cu6 O14 N7 Cu7 18.9(7)
Cu6 O14 N7 C52 -158.9(5)
Cu6 N6 C41 C32 43.5(8)
Cu6 N6 C42 C43 44.1(7)
Cu6 N6 C44 C45 50.3(8)
Cu7 O11 C43 C42 -161.3(5)
Cu7 O13 C46 C47 149.3(5)
Cu7 O13 C46 C51 -32.0(9)
Cu7 N7 C52 C51 6.2(10)
Cu7 N7 C52 C53 -174.3(5)
Cu8 O2 N1 Cu1 -13.8(7)
Cu8 O2 N1 C7 167.1(5)
Cu8 O13 C46 C47 -57.2(7)
Cu8 O13 C46 C51 121.6(7)
Cu8 O15 C58 C57 -20.1(9)
Cu8 O16 C60 C59 -32.2(10)
Cu8 N8 C56 C47 -44.0(9)
Cu8 N8 C57 C58 -42.6(8)
Cu8 N8 C59 C60 -49.5(9)
O1 Cu2 O6 N3 -161.2(6)
O1 C1 C2 C3 -177.1(7)
O1 C1 C2 C11 1.1(11)
O1 C1 C6 C5 177.9(7)
O1 C1 C6 C7 0.7(12)
O2 Cu8 O15 Cu1 1.1(4)
O2 Cu8 O15 C58 -178.5(6)
O2 N1 C7 C6 178.7(7)
O2 N1 C7 C8 -3.9(10)
O3 Cu2 O6 N3 -9.3(6)
O4 Cu2 O6 N3 101.1(6)
O5 Cu4 O10 N5 159.1(5)
O5 C16 C17 C18 177.8(7)
O5 C16 C17 C26 -2.4(10)
O5 C16 C21 C20 179.5(7)
O5 C16 C21 C22 -4.8(11)
O6 N3 C22 C21 178.4(6)
O6 N3 C22 C23 2.2(10)
O7 Cu4 O10 N5 8.9(5)
O7 Cu5 O9 Cu6 35.2(13)
O7 Cu5 O9 C31 -120.3(11)
O8 Cu4 O10 N5 -101.6(5)
O9 Cu5 O7 Cu4 68.1(12)
O9 Cu5 O7 C28 -110.1(12)
O9 Cu6 O14 N7 -164.4(5)
O9 C31 C32 C33 176.2(7)
O9 C31 C32 C41 3.4(11)
O9 C31 C36 C35 -175.1(7)
O9 C31 C36 C37 6.9(11)
O10 N5 C37 C36 178.3(6)
O10 N5 C37 C38 -2.8(10)
O11 Cu6 O14 N7 -11.4(5)
O11 Cu7 O13 Cu8 -31.1(13)
O11 Cu7 O13 C46 120.7(11)
O12 Cu6 O14 N7 99.7(5)
O13 Cu7 O11 Cu6 -72.3(12)
O13 Cu7 O11 C43 108.5(12)
O13 Cu8 O2 N1 160.2(6)
O13 Cu8 O15 Cu1 -91.4(6)
O13 Cu8 O15 C58 89.0(7)
O13 C46 C47 C48 -178.9(7)
O13 C46 C47 C56 -3.9(10)
O13 C46 C51 C50 176.2(7)
O13 C46 C51 C52 -5.8(11)
O14 N7 C52 C51 -176.2(6)
O14 N7 C52 C53 3.3(10)
O15 Cu8 O2 N1 7.7(6)
O16 Cu8 O2 N1 -104.9(6)
O16 Cu8 O15 Cu1 96.7(4)
O16 Cu8 O15 C58 -83.0(6)
N1 C7 C8 C9 -80.8(9)
N2 C12 C13 O3 -46.3(9)
N2 C14 C15 O4 -57.5(10)
N3 Cu3 O3 Cu2 7.7(4)
N3 Cu3 O3 C13 -173.2(7)
N3 C22 C23 C24 80.9(9)
N4 C27 C28 O7 43.1(8)
N4 C29 C30 O8 55.4(9)
N5 Cu5 O7 Cu4 -9.8(3)
N5 Cu5 O7 C28 172.1(6)
N5 Cu5 O9 Cu6 113.1(3)
N5 Cu5 O9 C31 -42.4(6)
N5 C37 C38 C39 -77.3(9)
N6 C42 C43 O11 -42.6(9)
N6 C44 C45 O12 -57.4(9)
N7 Cu7 O11 Cu6 6.3(3)
N7 Cu7 O11 C43 -172.9(6)
N7 Cu7 O13 Cu8 -109.7(3)
N7 Cu7 O13 C46 42.1(5)
N7 C52 C53 C54 76.3(9)
N8 Cu8 O15 Cu1 176.7(4)
N8 Cu8 O15 C58 -2.9(6)
N8 C57 C58 O15 42.9(9)
N8 C59 C60 O16 56.6(11)
C1 C2 C3 C4 -1.0(12)
C1 C2 C11 N2 -63.6(10)
C1 C6 C7 N1 -14.3(12)
C1 C6 C7 C8 168.3(7)
C2 C1 C6 C5 1.2(11)
C2 C1 C6 C7 -176.1(7)
C2 C3 C4 C5 0.9(12)
C2 C3 C4 C10 179.3(8)
C3 C2 C11 N2 114.6(9)
C3 C4 C5 C6 0.3(12)
C4 C5 C6 C1 -1.3(12)
C4 C5 C6 C7 176.1(7)
C5 C6 C7 N1 168.4(7)
C5 C6 C7 C8 -9.0(11)
C6 C1 C2 C3 -0.1(12)
C6 C1 C2 C11 178.0(7)
C6 C7 C8 C9 96.7(9)
C10 C4 C5 C6 -178.2(8)
C11 N2 C12 C13 163.5(7)
C11 N2 C14 C15 -78.2(9)
C11 C2 C3 C4 -179.1(8)
C12 N2 C11 C2 -68.9(9)
C12 N2 C14 C15 158.3(7)
C14 N2 C11 C2 167.0(7)
C14 N2 C12 C13 -72.7(8)
C16 C17 C18 C19 3.6(11)
C16 C17 C26 N4 62.3(9)
C16 C21 C22 N3 24.1(11)
C16 C21 C22 C23 -159.6(7)
C17 C16 C21 C20 -2.2(10)
C17 C16 C21 C22 173.5(7)
C17 C18 C19 C20 -3.6(12)
C17 C18 C19 C25 177.4(8)
C18 C17 C26 N4 -118.0(8)
C18 C19 C20 C21 0.7(12)
C19 C20 C21 C16 2.2(12)
C19 C20 C21 C22 -173.7(7)
C20 C21 C22 N3 -160.3(7)
C20 C21 C22 C23 15.9(10)
C21 C16 C17 C18 -0.5(11)
C21 C16 C17 C26 179.2(7)
C21 C22 C23 C24 -95.5(8)
C25 C19 C20 C21 179.7(8)
C26 N4 C27 C28 -163.4(6)
C26 N4 C29 C30 80.2(8)
C26 C17 C18 C19 -176.2(7)
C27 N4 C26 C17 69.6(8)
C27 N4 C29 C30 -158.6(7)
C29 N4 C26 C17 -168.4(7)
C29 N4 C27 C28 75.0(8)
C31 C32 C33 C34 0.1(12)
C31 C32 C41 N6 -59.9(10)
C31 C36 C37 N5 -23.1(11)
C31 C36 C37 C38 158.0(7)
C32 C31 C36 C35 5.1(11)
C32 C31 C36 C37 -173.0(7)
C32 C33 C34 C35 2.5(13)
C32 C33 C34 C40 -175.2(8)
C33 C32 C41 N6 127.4(8)
C33 C34 C35 C36 -1.3(12)
C34 C35 C36 C31 -2.4(12)
C34 C35 C36 C37 175.7(7)
C35 C36 C37 N5 158.9(7)
C35 C36 C37 C38 -20.0(11)
C36 C31 C32 C33 -3.9(12)
C36 C31 C32 C41 -176.8(7)
C36 C37 C38 C39 101.6(8)
C40 C34 C35 C36 176.4(8)
C41 N6 C42 C43 166.5(6)
C41 N6 C44 C45 -74.6(9)
C41 C32 C33 C34 172.8(8)
C42 N6 C41 C32 -72.8(9)
C42 N6 C44 C45 163.6(7)
C44 N6 C41 C32 165.8(7)
C44 N6 C42 C43 -72.9(8)
C46 C47 C48 C49 3.0(11)
C46 C47 C56 N8 62.0(10)
C46 C51 C52 N7 18.8(12)
C46 C51 C52 C53 -160.7(7)
C47 C46 C51 C50 -5.0(11)
C47 C46 C51 C52 172.9(7)
C47 C48 C49 C50 -5.3(12)
C47 C48 C49 C55 176.4(7)
C48 C47 C56 N8 -123.2(8)
C48 C49 C50 C51 2.4(12)
C49 C50 C51 C46 2.7(11)
C49 C50 C51 C52 -175.3(7)
C50 C51 C52 N7 -163.3(7)
C50 C51 C52 C53 17.2(11)
C51 C46 C47 C48 2.3(11)
C51 C46 C47 C56 177.3(7)
C51 C52 C53 C54 -104.1(8)
C55 C49 C50 C51 -179.2(7)
C56 N8 C57 C58 -163.6(7)
C56 N8 C59 C60 74.5(9)
C56 C47 C48 C49 -171.8(7)
C57 N8 C56 C47 71.1(9)
C57 N8 C59 C60 -161.0(8)
C59 N8 C56 C47 -165.2(7)
C59 N8 C57 C58 72.3(9)
C66 O18 C68 C69 179(3)
C68 O18 C66 C67 176(3)
C61 O17 C63 C64 167.9(19)
C63 O17 C61 C62 99(3)
